data_4067817
loop_
_publ_author_name
'Hao, Xin-Qi'
'Xu, Yan-Xiao'
'Yang, Ming-Jun'
'Wang, Li'
'Niu, Jun-Long'
'Gong, Jun-Fang'
'Song, Mao-Ping'

_publ_section_title
;
 A Cationic NCN Pincer Platinum(II) Aquo Complex with a
 Bis(imidazolinyl)phenyl Ligand: Studies toward its Synthesis and
 Asymmetric Friedel--Crafts Alkylation of Indoles with Nitroalkenes
;
_journal_issue 3
_journal_name_full Organometallics
_journal_page_first 835
_journal_paper_doi 10.1021/om200714z
_journal_volume 31
_journal_year 2012
_chemical_absolute_configuration s
_chemical_formula_sum 'C49 H51 Cl3 N4 Pt'
_chemical_formula_weight 997.38
_chemical_name_systematic
; 
 ? 
;
_space_group_IT_number 19
_symmetry_cell_setting orthorhombic
_symmetry_space_group_name_Hall 'P 2ac 2ab'
_symmetry_space_group_name_H-M 'P 21 21 21'
_atom_sites_solution_hydrogens geom
_atom_sites_solution_primary direct
_atom_sites_solution_secondary difmap
_audit_creation_method SHELXL-97
_cell_angle_alpha 90.00
_cell_angle_beta 90.00
_cell_angle_gamma 90.00
_cell_formula_units_Z 4
_cell_length_a 14.6070(9)
_cell_length_b 15.8303(9)
_cell_length_c 18.8636(11)
_cell_measurement_reflns_used 9977
_cell_measurement_temperature 296(2)
_cell_measurement_theta_max 24.93
_cell_measurement_theta_min 2.51
_cell_volume 4361.9(4)
_computing_cell_refinement 'Bruker SMART'
_computing_data_collection 'Bruker SMART'
_computing_data_reduction 'Bruker SAINT'
_computing_molecular_graphics 'Bruker SHELXTL'
_computing_publication_material 'Bruker SHELXTL'
_computing_structure_refinement 'SHELXL-97 (Sheldrick, 1997)'
_computing_structure_solution 'SHELXS-97 (Sheldrick, 1990)'
_diffrn_ambient_temperature 296(2)
_diffrn_measured_fraction_theta_full 0.999
_diffrn_measured_fraction_theta_max 0.999
_diffrn_measurement_device_type 'CCD area detector'
_diffrn_measurement_method 'phi and omega scans'
_diffrn_radiation_monochromator graphite
_diffrn_radiation_source 'fine-focus sealed tube'
_diffrn_radiation_type MoK\a
_diffrn_radiation_wavelength 0.71073
_diffrn_reflns_av_R_equivalents 0.0317
_diffrn_reflns_av_sigmaI/netI 0.0389
_diffrn_reflns_limit_h_max 17
_diffrn_reflns_limit_h_min -17
_diffrn_reflns_limit_k_max 19
_diffrn_reflns_limit_k_min -19
_diffrn_reflns_limit_l_max 22
_diffrn_reflns_limit_l_min -21
_diffrn_reflns_number 33381
_diffrn_reflns_theta_full 25.50
_diffrn_reflns_theta_max 25.50
_diffrn_reflns_theta_min 2.51
_diffrn_standards_decay_% 0
_diffrn_standards_interval_count 0
_diffrn_standards_interval_time 0
_diffrn_standards_number 0
_exptl_absorpt_coefficient_mu 3.440
_exptl_absorpt_correction_T_max 0.5462
_exptl_absorpt_correction_T_min 0.4153
_exptl_absorpt_correction_type multi-scan
_exptl_absorpt_process_details sadabs
_exptl_crystal_colour red
_exptl_crystal_density_diffrn 1.519
_exptl_crystal_density_method 'not measured'
_exptl_crystal_description block
_exptl_crystal_F_000 2008
_exptl_crystal_size_max 0.31
_exptl_crystal_size_mid 0.23
_exptl_crystal_size_min 0.20
_refine_diff_density_max 0.709
_refine_diff_density_min -0.524
_refine_diff_density_rms 0.068
_refine_ls_abs_structure_details 'Flack H D (1983), Acta Cryst. A39, 876-881'
_refine_ls_abs_structure_Flack 0.001(6)
_refine_ls_extinction_method none
_refine_ls_goodness_of_fit_ref 1.035
_refine_ls_hydrogen_treatment constr
_refine_ls_matrix_type full
_refine_ls_number_parameters 514
_refine_ls_number_reflns 8075
_refine_ls_number_restraints 0
_refine_ls_restrained_S_all 1.035
_refine_ls_R_factor_all 0.0348
_refine_ls_R_factor_gt 0.0254
_refine_ls_shift/su_max 0.002
_refine_ls_shift/su_mean 0.000
_refine_ls_structure_factor_coef Fsqd
_refine_ls_weighting_details 'calc w=1/[\s^2^(Fo^2^)+(0.0219P)^2^+1.9116P] where P=(Fo^2^+2Fc^2^)/3'
_refine_ls_weighting_scheme calc
_refine_ls_wR_factor_gt 0.0577
_refine_ls_wR_factor_ref 0.0616
_reflns_number_gt 6927
_reflns_number_total 8075
_reflns_threshold_expression >2sigma(I)
_cod_data_source_file om200714z_si_002.cif
_cod_data_source_block complex-2d
_cod_depositor_comments
;
The following automatic conversions were performed:

'_symmetry_cell_setting' value 'Orthorhombic' changed to
'orthorhombic' according to
/home/saulius/struct/CIF-dictionaries/cif_core.dic dictionary named
'cif_core.dic' version 2.4.1 from 2010-06-29.

Automatic conversion script
Id: cif_fix_values 1715 2011-07-08 13:25:40Z adriana 
;
_cod_original_sg_symbol_H-M P2(1)2(1)2(1)
_cod_database_code 4067817

loop_
_symmetry_equiv_pos_as_xyz
'x, y, z'
'-x+1/2, -y, z+1/2'
'-x, y+1/2, -z+1/2'
'x+1/2, -y+1/2, -z'

loop_
_atom_site_label
_atom_site_type_symbol
_atom_site_fract_x
_atom_site_fract_y
_atom_site_fract_z
_atom_site_U_iso_or_equiv
_atom_site_adp_type
_atom_site_occupancy
_atom_site_symmetry_multiplicity
_atom_site_calc_flag
_atom_site_refinement_flags
Pt1 Pt 0.462851(7) 0.446711(7) 0.998564(9) 0.03332(3) Uani 1 1 d .
N1 N 0.56845(19) 0.52403(18) 1.02245(14) 0.0380(8) Uani 1 1 d .
N2 N 0.63981(16) 0.64744(17) 1.00783(17) 0.0402(7) Uani 1 1 d .
N3 N 0.34656(19) 0.40559(18) 0.95205(15) 0.0378(8) Uani 1 1 d .
N4 N 0.2377(2) 0.42386(19) 0.86948(17) 0.0449(9) Uani 1 1 d .
Cl1 Cl 0.49447(7) 0.33307(7) 1.07771(5) 0.0539(3) Uani 1 1 d .
Cl2 Cl 0.5642(2) 0.4226(2) 0.78795(17) 0.2127(14) Uani 1 1 d .
Cl3 Cl 0.5188(2) 0.4179(2) 0.6393(2) 0.2803(19) Uani 1 1 d .
C1 C 0.4385(2) 0.5393(2) 0.93601(17) 0.0338(9) Uani 1 1 d .
C2 C 0.3595(2) 0.5368(2) 0.89256(18) 0.0375(9) Uani 1 1 d .
C3 C 0.3417(3) 0.6063(3) 0.8491(2) 0.0479(11) Uani 1 1 d .
H3 H 0.2918 0.6055 0.8185 0.058 Uiso 1 1 calc R
C4 C 0.3984(3) 0.6766(3) 0.8514(2) 0.0541(11) Uani 1 1 d .
H4 H 0.3847 0.7231 0.8232 0.065 Uiso 1 1 calc R
C5 C 0.4745(3) 0.6791(2) 0.89463(19) 0.0457(10) Uani 1 1 d .
H5 H 0.5115 0.7269 0.8955 0.055 Uiso 1 1 calc R
C6 C 0.4953(2) 0.6101(2) 0.93673(18) 0.0375(9) Uani 1 1 d .
C7 C 0.5706(2) 0.5956(2) 0.98794(18) 0.0368(9) Uani 1 1 d .
C8 C 0.6527(2) 0.5159(2) 1.0651(2) 0.0411(10) Uani 1 1 d .
H8 H 0.6391 0.4932 1.1122 0.049 Uiso 1 1 calc R
C9 C 0.6853(2) 0.6101(2) 1.07013(18) 0.0387(9) Uani 1 1 d .
H9 H 0.7519 0.6128 1.0641 0.046 Uiso 1 1 calc R
C10 C 0.7251(3) 0.4644(2) 1.0289(2) 0.0502(12) Uani 1 1 d .
C11 C 0.7233(4) 0.4484(4) 0.9570(3) 0.0835(18) Uani 1 1 d .
H11 H 0.6736 0.4662 0.9300 0.100 Uiso 1 1 calc R
C12 C 0.7942(5) 0.4063(4) 0.9249(4) 0.127(3) Uani 1 1 d .
H12 H 0.7933 0.3971 0.8762 0.152 Uiso 1 1 calc R
C13 C 0.8668(4) 0.3778(4) 0.9650(5) 0.136(3) Uani 1 1 d .
H13 H 0.9137 0.3475 0.9436 0.163 Uiso 1 1 calc R
C14 C 0.8697(5) 0.3935(4) 1.0333(5) 0.123(3) Uani 1 1 d .
H14 H 0.9205 0.3767 1.0595 0.147 Uiso 1 1 calc R
C15 C 0.7989(3) 0.4343(3) 1.0667(3) 0.0799(17) Uani 1 1 d .
H15 H 0.8007 0.4418 1.1155 0.096 Uiso 1 1 calc R
C16 C 0.6581(3) 0.6550(2) 1.13833(19) 0.0453(10) Uani 1 1 d .
C17 C 0.5725(3) 0.6873(3) 1.1505(2) 0.0637(13) Uani 1 1 d .
H17 H 0.5281 0.6815 1.1155 0.076 Uiso 1 1 calc R
C18 C 0.5498(4) 0.7279(3) 1.2121(2) 0.0768(15) Uani 1 1 d .
H18 H 0.4909 0.7489 1.2186 0.092 Uiso 1 1 calc R
C19 C 0.6129(5) 0.7372(3) 1.2629(3) 0.0890(19) Uani 1 1 d .
H19 H 0.5977 0.7642 1.3051 0.107 Uiso 1 1 calc R
C20 C 0.6999(4) 0.7072(4) 1.2530(3) 0.0878(18) Uani 1 1 d .
H20 H 0.7438 0.7158 1.2879 0.105 Uiso 1 1 calc R
C21 C 0.7237(3) 0.6636(3) 1.1910(2) 0.0627(13) Uani 1 1 d .
H21 H 0.7820 0.6410 1.1853 0.075 Uiso 1 1 calc R
C22 C 0.6799(3) 0.7165(2) 0.9651(2) 0.0469(10) Uani 1 1 d .
H22 H 0.6458 0.7193 0.9204 0.056 Uiso 1 1 calc R
C23 C 0.7800(3) 0.6999(4) 0.9469(3) 0.0871(18) Uani 1 1 d .
H23A H 0.8161 0.6975 0.9900 0.105 Uiso 1 1 calc R
H23B H 0.7857 0.6461 0.9227 0.105 Uiso 1 1 calc R
C24 C 0.8153(4) 0.7703(4) 0.8996(3) 0.103(2) Uani 1 1 d .
H24A H 0.8791 0.7600 0.8885 0.123 Uiso 1 1 calc R
H24B H 0.7812 0.7702 0.8555 0.123 Uiso 1 1 calc R
C25 C 0.8065(5) 0.8525(4) 0.9333(3) 0.119(2) Uani 1 1 d .
H25A H 0.8284 0.8958 0.9012 0.143 Uiso 1 1 calc R
H25B H 0.8442 0.8540 0.9756 0.143 Uiso 1 1 calc R
C26 C 0.7090(5) 0.8708(3) 0.9530(3) 0.118(3) Uani 1 1 d .
H26A H 0.6721 0.8747 0.9104 0.142 Uiso 1 1 calc R
H26B H 0.7058 0.9247 0.9774 0.142 Uiso 1 1 calc R
C27 C 0.6707(4) 0.8011(2) 1.0011(3) 0.0860(15) Uani 1 1 d .
H27A H 0.7038 0.8006 1.0457 0.103 Uiso 1 1 calc R
H27B H 0.6067 0.8123 1.0113 0.103 Uiso 1 1 calc R
C28 C 0.3115(2) 0.4570(2) 0.90441(19) 0.0388(9) Uani 1 1 d .
C29 C 0.2857(2) 0.3314(2) 0.96047(19) 0.0405(9) Uani 1 1 d .
H29 H 0.3228 0.2799 0.9609 0.049 Uiso 1 1 calc R
C30 C 0.2274(2) 0.3338(2) 0.89126(19) 0.0416(9) Uani 1 1 d .
H30 H 0.1632 0.3220 0.9024 0.050 Uiso 1 1 calc R
C31 C 0.2282(2) 0.3347(2) 1.02714(18) 0.0394(9) Uani 1 1 d .
C32 C 0.2406(3) 0.3937(3) 1.0796(2) 0.0553(12) Uani 1 1 d .
H32 H 0.2869 0.4336 1.0751 0.066 Uiso 1 1 calc R
C33 C 0.1855(4) 0.3946(3) 1.1388(3) 0.0745(15) Uani 1 1 d .
H33 H 0.1947 0.4348 1.1741 0.089 Uiso 1 1 calc R
C34 C 0.1169(3) 0.3357(4) 1.1453(3) 0.0762(15) Uani 1 1 d .
H34 H 0.0792 0.3369 1.1850 0.091 Uiso 1 1 calc R
C35 C 0.1032(3) 0.2762(3) 1.0952(3) 0.0720(15) Uani 1 1 d .
H35 H 0.0569 0.2363 1.1003 0.086 Uiso 1 1 calc R
C36 C 0.1596(3) 0.2755(3) 1.0362(2) 0.0590(12) Uani 1 1 d .
H36 H 0.1512 0.2342 1.0017 0.071 Uiso 1 1 calc R
C37 C 0.2603(3) 0.2742(2) 0.8351(2) 0.0416(9) Uani 1 1 d .
C38 C 0.2068(3) 0.2079(3) 0.8118(2) 0.0604(13) Uani 1 1 d .
H38 H 0.1476 0.2020 0.8292 0.073 Uiso 1 1 calc R
C39 C 0.2393(4) 0.1504(3) 0.7632(2) 0.0773(16) Uani 1 1 d .
H39 H 0.2018 0.1066 0.7479 0.093 Uiso 1 1 calc R
C40 C 0.3260(4) 0.1574(4) 0.7374(2) 0.0754(15) Uani 1 1 d .
H40 H 0.3485 0.1176 0.7057 0.090 Uiso 1 1 calc R
C41 C 0.3793(4) 0.2230(4) 0.7586(3) 0.0763(17) Uani 1 1 d .
H41 H 0.4377 0.2291 0.7397 0.092 Uiso 1 1 calc R
C42 C 0.3482(3) 0.2803(3) 0.8073(2) 0.0630(13) Uani 1 1 d .
H42 H 0.3864 0.3240 0.8220 0.076 Uiso 1 1 calc R
C43 C 0.1653(3) 0.4719(2) 0.8348(2) 0.0486(11) Uani 1 1 d .
H43 H 0.1869 0.5304 0.8318 0.058 Uiso 1 1 calc R
C44 C 0.1470(4) 0.4434(4) 0.7598(2) 0.0814(16) Uani 1 1 d .
H44A H 0.1233 0.3862 0.7602 0.098 Uiso 1 1 calc R
H44B H 0.2038 0.4434 0.7332 0.098 Uiso 1 1 calc R
C45 C 0.0782(5) 0.5018(4) 0.7239(3) 0.119(2) Uani 1 1 d .
H45A H 0.1054 0.5574 0.7189 0.143 Uiso 1 1 calc R
H45B H 0.0654 0.4805 0.6767 0.143 Uiso 1 1 calc R
C46 C -0.0061(4) 0.5096(4) 0.7617(4) 0.103(2) Uani 1 1 d .
H46A H -0.0393 0.4567 0.7585 0.123 Uiso 1 1 calc R
H46B H -0.0431 0.5530 0.7394 0.123 Uiso 1 1 calc R
C47 C 0.0075(4) 0.5323(4) 0.8407(4) 0.114(2) Uani 1 1 d .
H47A H 0.0280 0.5904 0.8445 0.137 Uiso 1 1 calc R
H47B H -0.0507 0.5275 0.8653 0.137 Uiso 1 1 calc R
C48 C 0.0778(4) 0.4741(4) 0.8764(3) 0.097(2) Uani 1 1 d .
H48A H 0.0902 0.4942 0.9240 0.117 Uiso 1 1 calc R
H48B H 0.0529 0.4174 0.8799 0.117 Uiso 1 1 calc R
C49 C 0.5080(7) 0.4731(5) 0.7215(5) 0.182(4) Uani 1 1 d .
H49A H 0.5326 0.5297 0.7163 0.219 Uiso 1 1 calc R
H49B H 0.4437 0.4781 0.7337 0.219 Uiso 1 1 calc R

loop_
_atom_site_aniso_label
_atom_site_aniso_U_11
_atom_site_aniso_U_22
_atom_site_aniso_U_33
_atom_site_aniso_U_23
_atom_site_aniso_U_13
_atom_site_aniso_U_12
Pt1 0.02842(5) 0.03655(6) 0.03499(6) 0.00133(11) -0.00072(10) -0.00262(5)
N1 0.0296(14) 0.0444(16) 0.0399(18) 0.0029(12) -0.0059(12) -0.0078(13)
N2 0.0385(13) 0.0483(15) 0.0340(16) 0.0036(17) -0.0035(16) -0.0151(12)
N3 0.0325(15) 0.0410(17) 0.0398(17) 0.0042(14) -0.0084(13) -0.0093(13)
N4 0.0413(18) 0.0375(18) 0.056(2) 0.0013(15) -0.0152(16) -0.0033(14)
Cl1 0.0496(5) 0.0546(6) 0.0574(6) 0.0147(5) -0.0021(5) 0.0036(5)
Cl2 0.184(3) 0.257(3) 0.197(3) -0.003(3) 0.039(2) -0.004(2)
Cl3 0.204(3) 0.191(3) 0.446(5) 0.047(3) -0.160(3) -0.045(2)
C1 0.0347(18) 0.0374(19) 0.0293(18) 0.0015(15) 0.0004(14) -0.0006(15)
C2 0.0303(18) 0.042(2) 0.0398(19) 0.0011(16) -0.0060(15) -0.0046(15)
C3 0.040(2) 0.059(2) 0.045(2) 0.0108(19) -0.0130(18) -0.0056(19)
C4 0.058(3) 0.049(2) 0.055(2) 0.020(2) -0.007(2) -0.004(2)
C5 0.047(2) 0.043(2) 0.047(2) 0.0076(17) -0.0006(19) -0.0105(18)
C6 0.0344(18) 0.046(2) 0.0315(19) 0.0034(16) 0.0003(15) -0.0072(17)
C7 0.0323(15) 0.0473(19) 0.031(2) 0.0018(16) 0.0016(15) -0.0017(14)
C8 0.0316(19) 0.049(2) 0.042(2) -0.0032(18) -0.0006(17) -0.0049(17)
C9 0.0320(19) 0.047(2) 0.037(2) 0.0025(17) -0.0043(16) -0.0059(17)
C10 0.036(2) 0.037(2) 0.078(3) 0.0020(19) 0.0046(19) -0.0040(17)
C11 0.059(3) 0.101(4) 0.090(4) -0.038(3) 0.013(3) -0.011(3)
C12 0.107(5) 0.118(5) 0.156(6) -0.070(4) 0.063(5) -0.022(4)
C13 0.070(4) 0.048(3) 0.289(10) -0.022(5) 0.069(5) -0.007(3)
C14 0.061(4) 0.082(4) 0.224(8) 0.044(5) 0.022(5) 0.024(3)
C15 0.053(3) 0.062(3) 0.125(5) 0.023(3) 0.003(3) 0.008(3)
C16 0.053(2) 0.043(2) 0.040(2) 0.0045(18) -0.0058(18) -0.0093(19)
C17 0.066(3) 0.076(3) 0.050(3) -0.007(2) 0.007(2) 0.013(2)
C18 0.092(4) 0.079(3) 0.059(3) -0.001(3) 0.025(3) 0.010(3)
C19 0.148(5) 0.064(3) 0.054(3) -0.016(2) 0.044(3) -0.013(4)
C20 0.114(4) 0.104(4) 0.045(3) -0.009(3) -0.011(3) -0.046(4)
C21 0.063(3) 0.079(3) 0.046(2) -0.004(2) -0.007(2) -0.017(3)
C22 0.047(2) 0.055(2) 0.0385(19) 0.0100(18) -0.0050(18) -0.020(2)
C23 0.070(3) 0.094(4) 0.097(4) 0.015(3) 0.034(3) -0.019(3)
C24 0.087(3) 0.130(5) 0.090(4) 0.018(4) 0.023(3) -0.055(4)
C25 0.164(5) 0.125(5) 0.068(3) 0.023(3) -0.017(4) -0.106(4)
C26 0.192(7) 0.058(3) 0.105(4) 0.023(3) 0.020(5) -0.039(4)
C27 0.123(4) 0.052(2) 0.082(3) 0.004(4) 0.030(5) -0.014(2)
C28 0.0309(18) 0.043(2) 0.042(2) -0.0019(17) -0.0035(16) -0.0026(17)
C29 0.0346(19) 0.037(2) 0.049(2) 0.0007(18) -0.0043(17) -0.0026(17)
C30 0.0303(18) 0.043(2) 0.051(2) 0.0009(19) -0.0067(17) -0.0032(17)
C31 0.0362(19) 0.0352(18) 0.047(2) 0.0094(16) -0.0032(16) 0.0003(17)
C32 0.047(2) 0.059(3) 0.060(3) 0.000(2) 0.008(2) -0.008(2)
C33 0.074(3) 0.088(4) 0.061(3) -0.009(3) 0.019(3) -0.006(3)
C34 0.062(3) 0.097(4) 0.070(3) 0.013(3) 0.027(3) 0.012(3)
C35 0.053(3) 0.085(3) 0.078(3) 0.026(3) 0.008(3) -0.018(3)
C36 0.054(3) 0.058(3) 0.065(3) 0.006(2) 0.003(2) -0.015(2)
C37 0.040(2) 0.042(2) 0.043(2) 0.0019(18) -0.0053(17) -0.0017(17)
C38 0.060(3) 0.062(3) 0.059(3) -0.003(2) -0.001(2) -0.015(2)
C39 0.111(4) 0.063(3) 0.058(3) -0.016(3) 0.005(3) -0.010(3)
C40 0.099(4) 0.073(3) 0.054(3) -0.008(3) 0.006(3) 0.021(3)
C41 0.049(3) 0.121(5) 0.059(3) -0.005(3) 0.015(3) 0.016(3)
C42 0.052(3) 0.077(3) 0.060(3) -0.011(3) 0.003(2) -0.006(2)
C43 0.040(2) 0.040(2) 0.065(3) 0.0030(19) -0.007(2) 0.0013(18)
C44 0.085(3) 0.099(4) 0.060(3) 0.006(3) -0.025(3) 0.031(3)
C45 0.144(5) 0.140(5) 0.074(4) -0.006(4) -0.041(4) 0.075(5)
C46 0.068(3) 0.080(4) 0.161(6) -0.020(4) -0.047(4) 0.011(3)
C47 0.078(4) 0.097(4) 0.167(7) 0.024(4) 0.013(4) 0.053(3)
C48 0.072(3) 0.117(5) 0.103(4) 0.027(4) 0.019(3) 0.035(3)
C49 0.205(9) 0.113(6) 0.229(10) -0.019(7) -0.113(8) 0.040(6)

loop_
_atom_type_symbol
_atom_type_description
_atom_type_scat_dispersion_real
_atom_type_scat_dispersion_imag
_atom_type_scat_source
C C 0.0033 0.0016 'International Tables Vol C Tables 4.2.6.8 and 6.1.1.4'
H H 0.0000 0.0000 'International Tables Vol C Tables 4.2.6.8 and 6.1.1.4'
N N 0.0061 0.0033 'International Tables Vol C Tables 4.2.6.8 and 6.1.1.4'
Cl Cl 0.1484 0.1585 'International Tables Vol C Tables 4.2.6.8 and 6.1.1.4'
Pt Pt -1.7033 8.3905 'International Tables Vol C Tables 4.2.6.8 and 6.1.1.4'

loop_
_geom_angle_atom_site_label_1
_geom_angle_atom_site_label_2
_geom_angle_atom_site_label_3
_geom_angle
C1 Pt1 N3 79.79(13)
C1 Pt1 N1 79.37(13)
N3 Pt1 N1 159.14(12)
C1 Pt1 Cl1 179.03(11)
N3 Pt1 Cl1 101.06(9)
N1 Pt1 Cl1 99.77(8)
C7 N1 C8 109.0(3)
C7 N1 Pt1 115.6(2)
C8 N1 Pt1 134.9(2)
C7 N2 C9 108.3(3)
C7 N2 C22 126.3(3)
C9 N2 C22 123.5(3)
C28 N3 C29 109.2(3)
C28 N3 Pt1 115.1(2)
C29 N3 Pt1 135.5(2)
C28 N4 C43 126.0(3)
C28 N4 C30 108.3(3)
C43 N4 C30 123.3(3)
C6 C1 C2 120.9(3)
C6 C1 Pt1 119.9(3)
C2 C1 Pt1 119.1(3)
C3 C2 C1 118.0(3)
C3 C2 C28 132.9(3)
C1 C2 C28 109.1(3)
C4 C3 C2 120.1(3)
C4 C3 H3 119.9
C2 C3 H3 119.9
C5 C4 C3 121.5(4)
C5 C4 H4 119.2
C3 C4 H4 119.2
C4 C5 C6 119.6(4)
C4 C5 H5 120.2
C6 C5 H5 120.2
C5 C6 C1 119.8(3)
C5 C6 C7 131.2(3)
C1 C6 C7 108.9(3)
N1 C7 N2 113.9(3)
N1 C7 C6 116.1(3)
N2 C7 C6 129.9(3)
N1 C8 C10 112.8(3)
N1 C8 C9 101.8(3)
C10 C8 C9 109.3(3)
N1 C8 H8 110.9
C10 C8 H8 110.9
C9 C8 H8 110.9
N2 C9 C16 111.6(3)
N2 C9 C8 101.3(3)
C16 C9 C8 114.6(3)
N2 C9 H9 109.7
C16 C9 H9 109.7
C8 C9 H9 109.7
C15 C10 C11 117.4(5)
C15 C10 C8 120.3(4)
C11 C10 C8 122.2(4)
C12 C11 C10 120.5(6)
C12 C11 H11 119.7
C10 C11 H11 119.7
C11 C12 C13 119.9(7)
C11 C12 H12 120.1
C13 C12 H12 120.1
C14 C13 C12 120.1(7)
C14 C13 H13 119.9
C12 C13 H13 119.9
C13 C14 C15 120.9(7)
C13 C14 H14 119.5
C15 C14 H14 119.5
C14 C15 C10 121.0(6)
C14 C15 H15 119.5
C10 C15 H15 119.5
C17 C16 C21 118.3(4)
C17 C16 C9 123.6(4)
C21 C16 C9 118.1(4)
C18 C17 C16 122.6(5)
C18 C17 H17 118.7
C16 C17 H17 118.7
C19 C18 C17 119.5(5)
C19 C18 H18 120.2
C17 C18 H18 120.2
C18 C19 C20 120.2(5)
C18 C19 H19 119.9
C20 C19 H19 119.9
C19 C20 C21 121.0(5)
C19 C20 H20 119.5
C21 C20 H20 119.5
C16 C21 C20 118.3(5)
C16 C21 H21 120.8
C20 C21 H21 120.8
N2 C22 C27 112.1(3)
N2 C22 C23 112.1(3)
C27 C22 C23 109.8(4)
N2 C22 H22 107.5
C27 C22 H22 107.5
C23 C22 H22 107.5
C24 C23 C22 109.4(4)
C24 C23 H23A 109.8
C22 C23 H23A 109.8
C24 C23 H23B 109.8
C22 C23 H23B 109.8
H23A C23 H23B 108.2
C25 C24 C23 111.7(5)
C25 C24 H24A 109.3
C23 C24 H24A 109.3
C25 C24 H24B 109.3
C23 C24 H24B 109.3
H24A C24 H24B 107.9
C24 C25 C26 111.4(5)
C24 C25 H25A 109.3
C26 C25 H25A 109.3
C24 C25 H25B 109.3
C26 C25 H25B 109.3
H25A C25 H25B 108.0
C25 C26 C27 110.7(5)
C25 C26 H26A 109.5
C27 C26 H26A 109.5
C25 C26 H26B 109.5
C27 C26 H26B 109.5
H26A C26 H26B 108.1
C22 C27 C26 109.8(5)
C22 C27 H27A 109.7
C26 C27 H27A 109.7
C22 C27 H27B 109.7
C26 C27 H27B 109.7
H27A C27 H27B 108.2
N3 C28 N4 113.5(3)
N3 C28 C2 116.8(3)
N4 C28 C2 129.5(3)
N3 C29 C31 113.3(3)
N3 C29 C30 102.6(3)
C31 C29 C30 113.1(3)
N3 C29 H29 109.2
C31 C29 H29 109.2
C30 C29 H29 109.2
N4 C30 C37 112.0(3)
N4 C30 C29 101.5(3)
C37 C30 C29 113.7(3)
N4 C30 H30 109.8
C37 C30 H30 109.8
C29 C30 H30 109.8
C32 C31 C36 117.9(4)
C32 C31 C29 123.3(3)
C36 C31 C29 118.8(3)
C31 C32 C33 121.0(4)
C31 C32 H32 119.5
C33 C32 H32 119.5
C34 C33 C32 119.4(5)
C34 C33 H33 120.3
C32 C33 H33 120.3
C35 C34 C33 121.3(5)
C35 C34 H34 119.3
C33 C34 H34 119.3
C34 C35 C36 118.7(4)
C34 C35 H35 120.7
C36 C35 H35 120.7
C31 C36 C35 121.6(4)
C31 C36 H36 119.2
C35 C36 H36 119.2
C38 C37 C42 117.1(4)
C38 C37 C30 121.6(4)
C42 C37 C30 121.3(4)
C39 C38 C37 121.3(4)
C39 C38 H38 119.3
C37 C38 H38 119.3
C40 C39 C38 120.4(5)
C40 C39 H39 119.8
C38 C39 H39 119.8
C41 C40 C39 119.4(5)
C41 C40 H40 120.3
C39 C40 H40 120.3
C40 C41 C42 120.9(5)
C40 C41 H41 119.5
C42 C41 H41 119.5
C41 C42 C37 120.9(4)
C41 C42 H42 119.5
C37 C42 H42 119.5
N4 C43 C48 113.3(4)
N4 C43 C44 113.1(3)
C48 C43 C44 110.3(4)
N4 C43 H43 106.5
C48 C43 H43 106.5
C44 C43 H43 106.5
C43 C44 C45 110.6(4)
C43 C44 H44A 109.5
C45 C44 H44A 109.5
C43 C44 H44B 109.5
C45 C44 H44B 109.5
H44A C44 H44B 108.1
C46 C45 C44 113.5(5)
C46 C45 H45A 108.9
C44 C45 H45A 108.9
C46 C45 H45B 108.9
C44 C45 H45B 108.9
H45A C45 H45B 107.7
C45 C46 C47 113.0(5)
C45 C46 H46A 109.0
C47 C46 H46A 109.0
C45 C46 H46B 109.0
C47 C46 H46B 109.0
H46A C46 H46B 107.8
C48 C47 C46 111.7(5)
C48 C47 H47A 109.3
C46 C47 H47A 109.3
C48 C47 H47B 109.3
C46 C47 H47B 109.3
H47A C47 H47B 107.9
C43 C48 C47 110.8(5)
C43 C48 H48A 109.5
C47 C48 H48A 109.5
C43 C48 H48B 109.5
C47 C48 H48B 109.5
H48A C48 H48B 108.1
Cl2 C49 Cl3 111.5(5)
Cl2 C49 H49A 109.3
Cl3 C49 H49A 109.3
Cl2 C49 H49B 109.3
Cl3 C49 H49B 109.3
H49A C49 H49B 108.0

loop_
_geom_bond_atom_site_label_1
_geom_bond_atom_site_label_2
_geom_bond_distance
Pt1 C1 1.916(3)
Pt1 N3 2.020(3)
Pt1 N1 2.020(3)
Pt1 Cl1 2.3829(10)
N1 C7 1.307(4)
N1 C8 1.476(4)
N2 C7 1.355(4)
N2 C9 1.474(4)
N2 C22 1.478(4)
N3 C28 1.316(4)
N3 C29 1.481(5)
N4 C28 1.367(5)
N4 C43 1.458(5)
N4 C30 1.491(5)
Cl2 C49 1.699(9)
Cl3 C49 1.787(10)
C1 C6 1.394(5)
C1 C2 1.415(5)
C2 C3 1.397(5)
C2 C28 1.462(5)
C3 C4 1.387(5)
C3 H3 0.9300
C4 C5 1.379(5)
C4 H4 0.9300
C5 C6 1.385(5)
C5 H5 0.9300
C6 C7 1.481(5)
C8 C10 1.500(5)
C8 C9 1.567(5)
C8 H8 0.9800
C9 C16 1.523(5)
C9 H9 0.9800
C10 C15 1.376(7)
C10 C11 1.381(7)
C11 C12 1.371(8)
C11 H11 0.9300
C12 C13 1.378(10)
C12 H12 0.9300
C13 C14 1.313(10)
C13 H13 0.9300
C14 C15 1.373(8)
C14 H14 0.9300
C15 H15 0.9300
C16 C17 1.371(6)
C16 C21 1.387(5)
C17 C18 1.370(6)
C17 H17 0.9300
C18 C19 1.339(8)
C18 H18 0.9300
C19 C20 1.368(8)
C19 H19 0.9300
C20 C21 1.402(7)
C20 H20 0.9300
C21 H21 0.9300
C22 C27 1.509(6)
C22 C23 1.526(6)
C22 H22 0.9800
C23 C24 1.516(7)
C23 H23A 0.9700
C23 H23B 0.9700
C24 C25 1.454(9)
C24 H24A 0.9700
C24 H24B 0.9700
C25 C26 1.500(10)
C25 H25A 0.9700
C25 H25B 0.9700
C26 C27 1.534(7)
C26 H26A 0.9700
C26 H26B 0.9700
C27 H27A 0.9700
C27 H27B 0.9700
C29 C31 1.513(5)
C29 C30 1.559(5)
C29 H29 0.9800
C30 C37 1.497(5)
C30 H30 0.9800
C31 C32 1.372(6)
C31 C36 1.382(5)
C32 C33 1.376(6)
C32 H32 0.9300
C33 C34 1.375(7)
C33 H33 0.9300
C34 C35 1.349(7)
C34 H34 0.9300
C35 C36 1.386(6)
C35 H35 0.9300
C36 H36 0.9300
C37 C38 1.380(6)
C37 C42 1.390(6)
C38 C39 1.376(6)
C38 H38 0.9300
C39 C40 1.361(7)
C39 H39 0.9300
C40 C41 1.358(8)
C40 H40 0.9300
C41 C42 1.369(7)
C41 H41 0.9300
C42 H42 0.9300
C43 C48 1.499(6)
C43 C44 1.509(6)
C43 H43 0.9800
C44 C45 1.524(7)
C44 H44A 0.9700
C44 H44B 0.9700
C45 C46 1.428(9)
C45 H45A 0.9700
C45 H45B 0.9700
C46 C47 1.545(9)
C46 H46A 0.9700
C46 H46B 0.9700
C47 C48 1.535(7)
C47 H47A 0.9700
C47 H47B 0.9700
C48 H48A 0.9700
C48 H48B 0.9700
C49 H49A 0.9700
C49 H49B 0.9700

loop_
_geom_torsion_atom_site_label_1
_geom_torsion_atom_site_label_2
_geom_torsion_atom_site_label_3
_geom_torsion_atom_site_label_4
_geom_torsion
C1 Pt1 N1 C7 0.7(3)
N3 Pt1 N1 C7 -1.9(5)
Cl1 Pt1 N1 C7 -178.8(2)
C1 Pt1 N1 C8 -170.8(3)
N3 Pt1 N1 C8 -173.5(3)
Cl1 Pt1 N1 C8 9.6(3)
C1 Pt1 N3 C28 0.2(3)
N1 Pt1 N3 C28 2.9(5)
Cl1 Pt1 N3 C28 179.8(2)
C1 Pt1 N3 C29 -176.0(4)
N1 Pt1 N3 C29 -173.4(3)
Cl1 Pt1 N3 C29 3.5(3)
N3 Pt1 C1 C6 177.2(3)
N1 Pt1 C1 C6 -1.8(3)
Cl1 Pt1 C1 C6 26(7)
N3 Pt1 C1 C2 0.8(3)
N1 Pt1 C1 C2 -178.2(3)
Cl1 Pt1 C1 C2 -151(6)
C6 C1 C2 C3 1.7(5)
Pt1 C1 C2 C3 178.0(3)
C6 C1 C2 C28 -177.9(3)
Pt1 C1 C2 C28 -1.6(4)
C1 C2 C3 C4 -2.7(6)
C28 C2 C3 C4 176.8(4)
C2 C3 C4 C5 1.9(6)
C3 C4 C5 C6 0.1(6)
C4 C5 C6 C1 -1.1(6)
C4 C5 C6 C7 -179.2(4)
C2 C1 C6 C5 0.2(5)
Pt1 C1 C6 C5 -176.1(3)
C2 C1 C6 C7 178.7(3)
Pt1 C1 C6 C7 2.4(4)
C8 N1 C7 N2 -9.3(4)
Pt1 N1 C7 N2 177.0(2)
C8 N1 C7 C6 174.0(3)
Pt1 N1 C7 C6 0.3(4)
C9 N2 C7 N1 -7.2(4)
C22 N2 C7 N1 157.7(3)
C9 N2 C7 C6 168.9(3)
C22 N2 C7 C6 -26.2(6)
C5 C6 C7 N1 176.6(4)
C1 C6 C7 N1 -1.7(4)
C5 C6 C7 N2 0.6(6)
C1 C6 C7 N2 -177.7(3)
C7 N1 C8 C10 -96.7(4)
Pt1 N1 C8 C10 75.2(4)
C7 N1 C8 C9 20.3(4)
Pt1 N1 C8 C9 -167.7(2)
C7 N2 C9 C16 -103.5(3)
C22 N2 C9 C16 91.1(4)
C7 N2 C9 C8 18.9(3)
C22 N2 C9 C8 -146.5(3)
N1 C8 C9 N2 -22.8(3)
C10 C8 C9 N2 96.7(3)
N1 C8 C9 C16 97.6(3)
C10 C8 C9 C16 -142.9(3)
N1 C8 C10 C15 -165.1(4)
C9 C8 C10 C15 82.4(5)
N1 C8 C10 C11 17.9(6)
C9 C8 C10 C11 -94.6(5)
C15 C10 C11 C12 -2.0(8)
C8 C10 C11 C12 175.1(5)
C10 C11 C12 C13 1.7(10)
C11 C12 C13 C14 -2.4(11)
C12 C13 C14 C15 3.5(11)
C13 C14 C15 C10 -3.8(10)
C11 C10 C15 C14 3.0(8)
C8 C10 C15 C14 -174.2(5)
N2 C9 C16 C17 35.3(5)
C8 C9 C16 C17 -79.2(5)
N2 C9 C16 C21 -144.7(4)
C8 C9 C16 C21 100.8(4)
C21 C16 C17 C18 0.4(7)
C9 C16 C17 C18 -179.6(4)
C16 C17 C18 C19 0.3(8)
C17 C18 C19 C20 0.7(8)
C18 C19 C20 C21 -2.4(9)
C17 C16 C21 C20 -1.9(7)
C9 C16 C21 C20 178.1(4)
C19 C20 C21 C16 2.9(8)
C7 N2 C22 C27 120.0(4)
C9 N2 C22 C27 -77.3(5)
C7 N2 C22 C23 -115.9(4)
C9 N2 C22 C23 46.8(5)
N2 C22 C23 C24 176.7(4)
C27 C22 C23 C24 -58.0(6)
C22 C23 C24 C25 58.4(7)
C23 C24 C25 C26 -57.8(7)
C24 C25 C26 C27 56.4(7)
N2 C22 C27 C26 -177.2(4)
C23 C22 C27 C26 57.5(6)
C25 C26 C27 C22 -56.3(7)
C29 N3 C28 N4 -8.4(4)
Pt1 N3 C28 N4 174.4(2)
C29 N3 C28 C2 176.0(3)
Pt1 N3 C28 C2 -1.2(4)
C43 N4 C28 N3 155.8(4)
C30 N4 C28 N3 -6.8(4)
C43 N4 C28 C2 -29.3(6)
C30 N4 C28 C2 168.1(4)
C3 C2 C28 N3 -177.7(4)
C1 C2 C28 N3 1.8(4)
C3 C2 C28 N4 7.5(7)
C1 C2 C28 N4 -173.0(4)
C28 N3 C29 C31 -103.3(3)
Pt1 N3 C29 C31 73.1(4)
C28 N3 C29 C30 18.9(4)
Pt1 N3 C29 C30 -164.7(3)
C28 N4 C30 C37 -104.0(3)
C43 N4 C30 C37 92.8(4)
C28 N4 C30 C29 17.7(4)
C43 N4 C30 C29 -145.5(3)
N3 C29 C30 N4 -21.2(3)
C31 C29 C30 N4 101.1(3)
N3 C29 C30 C37 99.2(3)
C31 C29 C30 C37 -138.4(3)
N3 C29 C31 C32 -9.1(5)
C30 C29 C31 C32 -125.3(4)
N3 C29 C31 C36 171.1(3)
C30 C29 C31 C36 54.8(5)
C36 C31 C32 C33 -1.0(6)
C29 C31 C32 C33 179.1(4)
C31 C32 C33 C34 -0.2(7)
C32 C33 C34 C35 0.9(8)
C33 C34 C35 C36 -0.4(8)
C32 C31 C36 C35 1.5(6)
C29 C31 C36 C35 -178.6(4)
C34 C35 C36 C31 -0.8(7)
N4 C30 C37 C38 -129.3(4)
C29 C30 C37 C38 116.4(4)
N4 C30 C37 C42 54.7(5)
C29 C30 C37 C42 -59.6(5)
C42 C37 C38 C39 0.1(6)
C30 C37 C38 C39 -176.1(4)
C37 C38 C39 C40 0.6(7)
C38 C39 C40 C41 -1.9(8)
C39 C40 C41 C42 2.4(8)
C40 C41 C42 C37 -1.7(8)
C38 C37 C42 C41 0.4(7)
C30 C37 C42 C41 176.7(4)
C28 N4 C43 C48 -103.8(5)
C30 N4 C43 C48 56.3(5)
C28 N4 C43 C44 129.7(4)
C30 N4 C43 C44 -70.2(5)
N4 C43 C44 C45 -173.9(4)
C48 C43 C44 C45 58.0(6)
C43 C44 C45 C46 -55.8(7)
C44 C45 C46 C47 51.2(8)
C45 C46 C47 C48 -49.6(8)
N4 C43 C48 C47 174.6(4)
C44 C43 C48 C47 -57.4(6)
C46 C47 C48 C43 52.3(7)
